data_2217618
loop_
_publ_author_name
'Wang, Ming-Liang'
'Wu, Wei-Bing'
'Ye, Heng-Yun'
'Sun, Yue-Ming'

_publ_section_title
;
 1-Benzyl-2,3-dihydroquinolin-4(1<i>H</i>)-one
;
_journal_coeditor_code PK2078
_journal_issue 2
_journal_name_full 'Acta Crystallographica Section E'
_journal_page_first o447
_journal_page_last o447
_journal_paper_doi 10.1107/S1600536808000792
_journal_volume 64
_journal_year 2008
_chemical_formula_iupac 'C16 H15 N O'
_chemical_formula_moiety 'C16 H15 N O'
_chemical_formula_sum 'C16 H15 N O'
_chemical_formula_weight 237.29
_chemical_name_systematic
;
1-Benzyl-2,3-dihydroquinolin-4(1H)-one
;
_space_group_IT_number 14
_symmetry_cell_setting monoclinic
_symmetry_space_group_name_Hall '-P 2yn'
_symmetry_space_group_name_H-M 'P 1 21/n 1'
_atom_sites_solution_hydrogens geom
_atom_sites_solution_primary direct
_atom_sites_solution_secondary difmap
_audit_creation_method SHELXL-97
_cell_angle_alpha 90.00
_cell_angle_beta 96.79(3)
_cell_angle_gamma 90.00
_cell_formula_units_Z 4
_cell_length_a 5.5992(11)
_cell_length_b 9.786(2)
_cell_length_c 23.313(5)
_cell_measurement_reflns_used 7530
_cell_measurement_temperature 293(2)
_cell_measurement_theta_max 27.48
_cell_measurement_theta_min 3.66
_cell_volume 1268.4(5)
_computing_cell_refinement 'CrystalClear (Rigaku, 2005)'
_computing_data_collection 'CrystalClear (Rigaku, 2005)'
_computing_data_reduction 'CrystalClear (Rigaku, 2005)'
_computing_molecular_graphics 'SHELXTL (Sheldrick, 2008)'
_computing_publication_material 'SHELXTL (Sheldrick, 2008)'
_computing_structure_refinement 'SHELXL97 (Sheldrick, 2008)'
_computing_structure_solution 'SHELXS97 (Sheldrick, 2008)'
_diffrn_ambient_temperature 293(2)
_diffrn_detector_area_resol_mean 13.6612
_diffrn_measured_fraction_theta_full 0.999
_diffrn_measured_fraction_theta_max 0.999
_diffrn_measurement_device_type 'Rigaku Mercury2 CCD'
_diffrn_measurement_method \w
_diffrn_radiation_monochromator graphite
_diffrn_radiation_source 'fine-focus sealed tube'
_diffrn_radiation_type MoK\a
_diffrn_radiation_wavelength 0.71073
_diffrn_reflns_av_R_equivalents 0.0806
_diffrn_reflns_av_sigmaI/netI 0.0706
_diffrn_reflns_limit_h_max 6
_diffrn_reflns_limit_h_min -6
_diffrn_reflns_limit_k_max 11
_diffrn_reflns_limit_k_min -11
_diffrn_reflns_limit_l_max 27
_diffrn_reflns_limit_l_min -27
_diffrn_reflns_number 9867
_diffrn_reflns_theta_full 25.00
_diffrn_reflns_theta_max 25.00
_diffrn_reflns_theta_min 3.36
_diffrn_standards_number 0
_exptl_absorpt_coefficient_mu 0.077
_exptl_absorpt_correction_T_max 1
_exptl_absorpt_correction_T_min 0.8977
_exptl_absorpt_correction_type multi-scan
_exptl_absorpt_process_details '(CrystalClear; Rigaku, 2005)'
_exptl_crystal_colour Colourless
_exptl_crystal_density_diffrn 1.243
_exptl_crystal_density_method 'not measured'
_exptl_crystal_description Block
_exptl_crystal_F_000 504
_exptl_crystal_size_max 0.25
_exptl_crystal_size_mid 0.05
_exptl_crystal_size_min 0.05
_refine_diff_density_max 0.381
_refine_diff_density_min -0.202
_refine_ls_extinction_coef 0.010(3)
_refine_ls_extinction_expression Fc^*^=kFc[1+0.001xFc^2^\l^3^/sin(2\q)]^-1/4^
_refine_ls_extinction_method 'SHELXL97 (Sheldrick, 1997)'
_refine_ls_goodness_of_fit_ref 1.051
_refine_ls_hydrogen_treatment constr
_refine_ls_matrix_type full
_refine_ls_number_parameters 164
_refine_ls_number_reflns 2242
_refine_ls_number_restraints 0
_refine_ls_restrained_S_all 1.051
_refine_ls_R_factor_all 0.1332
_refine_ls_R_factor_gt 0.0679
_refine_ls_shift/su_max 0.000
_refine_ls_shift/su_mean 0.000
_refine_ls_structure_factor_coef Fsqd
_refine_ls_weighting_details 'calc w=1/[\s^2^(Fo^2^)+(0.0761P)^2^+0.1531P] where P=(Fo^2^+2Fc^2^)/3'
_refine_ls_weighting_scheme calc
_refine_ls_wR_factor_gt 0.1533
_refine_ls_wR_factor_ref 0.1819
_reflns_number_gt 1252
_reflns_number_total 2242
_reflns_threshold_expression I>2\s(I)
_cod_data_source_file pk2078.cif
_cod_data_source_block I
_cod_original_cell_volume 1268.5(5)
_cod_original_sg_symbol_H-M 'P 21/n'
_cod_database_code 2217618
_cod_database_fobs_code 2217618

loop_
_symmetry_equiv_pos_as_xyz
'x, y, z'
'-x+1/2, y+1/2, -z+1/2'
'-x, -y, -z'
'x-1/2, -y-1/2, z-1/2'

loop_
_atom_site_type_symbol
_atom_site_label
_atom_site_fract_x
_atom_site_fract_y
_atom_site_fract_z
_atom_site_U_iso_or_equiv
_atom_site_adp_type
_atom_site_calc_flag
_atom_site_refinement_flags
_atom_site_occupancy
C C11 0.6399(5) 0.3558(3) 0.11589(12) 0.0427(8) Uani d . 1
C C4 1.0812(5) 0.7455(3) 0.15820(13) 0.0432(8) Uani d . 1
N N1 0.7645(4) 0.5798(3) 0.16157(11) 0.0513(7) Uani d . 1
O O1 1.2200(4) 0.8547(3) 0.24606(10) 0.0790(8) Uani d . 1
C C9 0.9179(5) 0.6500(3) 0.13068(13) 0.0431(8) Uani d . 1
C C3 1.1014(5) 0.7645(3) 0.22089(14) 0.0515(9) Uani d . 1
C C8 0.9186(6) 0.6306(3) 0.07149(13) 0.0550(9) Uani d . 1
H H8A 0.8132 0.5679 0.0522 0.066 Uiso calc R 1
C C6 1.2320(6) 0.7970(4) 0.06840(16) 0.0644(10) Uani d . 1
H H6A 1.3355 0.8455 0.0475 0.077 Uiso calc R 1
C C5 1.2345(5) 0.8172(3) 0.12615(15) 0.0540(9) Uani d . 1
H H5A 1.3411 0.8805 0.1447 0.065 Uiso calc R 1
C C10 0.5711(5) 0.4967(3) 0.13269(15) 0.0571(9) Uani d . 1
H H10A 0.5028 0.5445 0.0981 0.068 Uiso calc R 1
H H10B 0.4459 0.4891 0.1579 0.068 Uiso calc R 1
C C7 1.0728(6) 0.7029(4) 0.04123(14) 0.0621(10) Uani d . 1
H H7A 1.0700 0.6883 0.0017 0.074 Uiso calc R 1
C C16 0.4733(6) 0.2784(4) 0.08129(13) 0.0548(9) Uani d . 1
H H16A 0.3272 0.3171 0.0666 0.066 Uiso calc R 1
C C13 0.9027(6) 0.1602(4) 0.12313(15) 0.0626(10) Uani d . 1
H H13A 1.0492 0.1209 0.1372 0.075 Uiso calc R 1
C C12 0.8556(5) 0.2948(4) 0.13631(13) 0.0527(9) Uani d . 1
H H12A 0.9712 0.3450 0.1593 0.063 Uiso calc R 1
C C15 0.5218(7) 0.1445(4) 0.06844(15) 0.0657(10) Uani d . 1
H H15A 0.4079 0.0940 0.0451 0.079 Uiso calc R 1
C C2 0.9820(7) 0.6579(4) 0.25256(15) 0.0730(11) Uani d . 1
H H2A 1.0860 0.5785 0.2581 0.088 Uiso calc R 1
H H2B 0.9568 0.6924 0.2904 0.088 Uiso calc R 1
C C14 0.7342(7) 0.0850(4) 0.08949(16) 0.0669(11) Uani d . 1
H H14A 0.7643 -0.0059 0.0811 0.080 Uiso calc R 1
C C1 0.7489(6) 0.6170(4) 0.22115(15) 0.0685(11) Uani d . 1
H H1A 0.6863 0.5399 0.2408 0.082 Uiso calc R 1
H H1B 0.6360 0.6919 0.2221 0.082 Uiso calc R 1

loop_
_atom_site_aniso_label
_atom_site_aniso_U_11
_atom_site_aniso_U_22
_atom_site_aniso_U_33
_atom_site_aniso_U_12
_atom_site_aniso_U_13
_atom_site_aniso_U_23
C11 0.0380(18) 0.046(2) 0.0451(18) -0.0061(14) 0.0103(13) 0.0013(14)
C4 0.0414(18) 0.0368(19) 0.051(2) 0.0025(14) 0.0037(14) -0.0018(13)
N1 0.0495(16) 0.0503(18) 0.0558(17) -0.0120(13) 0.0127(12) -0.0106(13)
O1 0.0837(18) 0.080(2) 0.0707(17) -0.0265(15) -0.0011(13) -0.0288(13)
C9 0.0432(19) 0.0362(19) 0.050(2) 0.0026(14) 0.0044(14) -0.0004(14)
C3 0.049(2) 0.050(2) 0.056(2) -0.0029(16) 0.0075(15) -0.0085(16)
C8 0.062(2) 0.052(2) 0.049(2) -0.0099(16) -0.0028(16) -0.0046(15)
C6 0.080(3) 0.054(2) 0.062(2) -0.0076(19) 0.0185(18) 0.0112(18)
C5 0.054(2) 0.042(2) 0.066(2) -0.0093(16) 0.0050(16) -0.0012(16)
C10 0.042(2) 0.051(2) 0.078(2) -0.0071(15) 0.0055(16) -0.0056(17)
C7 0.077(3) 0.065(3) 0.044(2) 0.000(2) 0.0057(17) 0.0029(17)
C16 0.048(2) 0.062(3) 0.054(2) -0.0091(16) 0.0002(15) 0.0012(17)
C13 0.050(2) 0.058(3) 0.082(3) 0.0065(18) 0.0159(18) 0.0066(19)
C12 0.043(2) 0.059(3) 0.057(2) -0.0051(16) 0.0078(15) -0.0019(17)
C15 0.073(3) 0.059(3) 0.066(2) -0.023(2) 0.0113(19) -0.0126(18)
C2 0.088(3) 0.076(3) 0.057(2) -0.002(2) 0.018(2) -0.0104(19)
C14 0.073(3) 0.047(2) 0.085(3) -0.007(2) 0.027(2) -0.0069(19)
C1 0.058(2) 0.085(3) 0.065(2) -0.0107(19) 0.0169(18) -0.0036(19)

loop_
_atom_type_symbol
_atom_type_description
_atom_type_scat_dispersion_real
_atom_type_scat_dispersion_imag
_atom_type_scat_source
C C 0.0033 0.0016 'International Tables Vol C Tables 4.2.6.8 and 6.1.1.4'
H H 0.0000 0.0000 'International Tables Vol C Tables 4.2.6.8 and 6.1.1.4'
N N 0.0061 0.0033 'International Tables Vol C Tables 4.2.6.8 and 6.1.1.4'
O O 0.0106 0.0060 'International Tables Vol C Tables 4.2.6.8 and 6.1.1.4'

loop_
_geom_angle_atom_site_label_1
_geom_angle_atom_site_label_2
_geom_angle_atom_site_label_3
_geom_angle
C12 C11 C16 117.8(3)
C12 C11 C10 123.4(3)
C16 C11 C10 118.7(3)
C5 C4 C9 119.9(3)
C5 C4 C3 119.5(3)
C9 C4 C3 120.5(3)
C9 N1 C1 119.4(3)
C9 N1 C10 121.1(3)
C1 N1 C10 117.3(3)
N1 C9 C8 121.9(3)
N1 C9 C4 120.5(3)
C8 C9 C4 117.6(3)
O1 C3 C4 123.2(3)
O1 C3 C2 121.6(3)
C4 C3 C2 115.0(3)
C7 C8 C9 120.9(3)
C7 C8 H8A 119.5
C9 C8 H8A 119.5
C5 C6 C7 118.8(3)
C5 C6 H6A 120.6
C7 C6 H6A 120.6
C6 C5 C4 121.5(3)
C6 C5 H5A 119.2
C4 C5 H5A 119.2
N1 C10 C11 115.8(2)
N1 C10 H10A 108.3
C11 C10 H10A 108.3
N1 C10 H10B 108.3
C11 C10 H10B 108.3
H10A C10 H10B 107.4
C8 C7 C6 121.2(3)
C8 C7 H7A 119.4
C6 C7 H7A 119.4
C15 C16 C11 120.7(3)
C15 C16 H16A 119.7
C11 C16 H16A 119.7
C14 C13 C12 120.2(3)
C14 C13 H13A 119.9
C12 C13 H13A 119.9
C11 C12 C13 121.1(3)
C11 C12 H12A 119.5
C13 C12 H12A 119.5
C14 C15 C16 121.0(3)
C14 C15 H15A 119.5
C16 C15 H15A 119.5
C1 C2 C3 111.6(3)
C1 C2 H2A 109.3
C3 C2 H2A 109.3
C1 C2 H2B 109.3
C3 C2 H2B 109.3
H2A C2 H2B 108.0
C15 C14 C13 119.3(4)
C15 C14 H14A 120.3
C13 C14 H14A 120.3
N1 C1 C2 113.2(3)
N1 C1 H1A 108.9
C2 C1 H1A 108.9
N1 C1 H1B 108.9
C2 C1 H1B 108.9
H1A C1 H1B 107.7

loop_
_geom_bond_atom_site_label_1
_geom_bond_atom_site_label_2
_geom_bond_distance
C11 C12 1.380(4)
C11 C16 1.384(4)
C11 C10 1.497(4)
C4 C5 1.392(4)
C4 C9 1.408(4)
C4 C3 1.464(4)
N1 C9 1.369(4)
N1 C1 1.448(4)
N1 C10 1.454(4)
O1 C3 1.214(3)
C9 C8 1.393(4)
C3 C2 1.482(5)
C8 C7 1.374(4)
C8 H8A 0.9300
C6 C5 1.359(5)
C6 C7 1.382(4)
C6 H6A 0.9300
C5 H5A 0.9300
C10 H10A 0.9700
C10 H10B 0.9700
C7 H7A 0.9300
C16 C15 1.378(5)
C16 H16A 0.9300
C13 C14 1.368(4)
C13 C12 1.385(4)
C13 H13A 0.9300
C12 H12A 0.9300
C15 C14 1.362(5)
C15 H15A 0.9300
C2 C1 1.474(4)
C2 H2A 0.9700
C2 H2B 0.9700
C14 H14A 0.9300
C1 H1A 0.9700
C1 H1B 0.9700

loop_
_geom_torsion_atom_site_label_1
_geom_torsion_atom_site_label_2
_geom_torsion_atom_site_label_3
_geom_torsion_atom_site_label_4
_geom_torsion
C1 N1 C9 C8 -171.7(3)
C10 N1 C9 C8 -9.2(4)
C1 N1 C9 C4 8.0(4)
C10 N1 C9 C4 170.6(3)
C5 C4 C9 N1 -179.3(3)
C3 C4 C9 N1 4.3(4)
C5 C4 C9 C8 0.4(4)
C3 C4 C9 C8 -175.9(3)
C5 C4 C3 O1 11.5(5)
C9 C4 C3 O1 -172.1(3)
C5 C4 C3 C2 -163.6(3)
C9 C4 C3 C2 12.8(4)
N1 C9 C8 C7 179.5(3)
C4 C9 C8 C7 -0.3(5)
C7 C6 C5 C4 0.1(5)
C9 C4 C5 C6 -0.3(5)
C3 C4 C5 C6 176.1(3)
C9 N1 C10 C11 82.8(4)
C1 N1 C10 C11 -114.3(3)
C12 C11 C10 N1 13.5(4)
C16 C11 C10 N1 -171.1(3)
C9 C8 C7 C6 0.0(5)
C5 C6 C7 C8 0.1(5)
C12 C11 C16 C15 0.7(4)
C10 C11 C16 C15 -174.9(3)
C16 C11 C12 C13 -0.7(4)
C10 C11 C12 C13 174.7(3)
C14 C13 C12 C11 -0.2(5)
C11 C16 C15 C14 0.1(5)
O1 C3 C2 C1 144.7(3)
C4 C3 C2 C1 -40.1(4)
C16 C15 C14 C13 -1.0(5)
C12 C13 C14 C15 1.0(5)
C9 N1 C1 C2 -36.7(4)
C10 N1 C1 C2 160.1(3)
C3 C2 C1 N1 51.8(4)

loop_
_cod_related_entry_id
_cod_related_entry_database
_cod_related_entry_code
1 ChemSpider 14767250
